data_2224347
loop_
_publ_author_name
'Xu, Ruibo'
'Xu, Xingyou'
'Yang, Xujie'
'Huang, Yuping'
'Xu, Chunmei'

_publ_section_title
;
 4,4'-[Piperazine-1,4-diylbis(propylenenitrilomethylidyne)]diphenol
;
_journal_coeditor_code LH2937
_journal_issue 12
_journal_name_full 'Acta Crystallographica Section E'
_journal_page_first o2996
_journal_paper_doi 10.1107/S1600536809045620
_journal_volume 65
_journal_year 2009
_chemical_formula_iupac 'C24 H32 N4 O2'
_chemical_formula_moiety 'C24 H32 N4 O2'
_chemical_formula_sum 'C24 H32 N4 O2'
_chemical_formula_weight 408.54
_chemical_name_systematic
;
4,4'-[Piperazine-1,4-diylbis(propylenenitrilomethylidyne)]diphenol
;
_space_group_IT_number 9
_symmetry_cell_setting monoclinic
_symmetry_space_group_name_Hall 'C -2yc'
_symmetry_space_group_name_H-M 'C 1 c 1'
_atom_sites_solution_hydrogens geom
_atom_sites_solution_primary direct
_atom_sites_solution_secondary difmap
_audit_creation_method SHELXL-97
_cell_angle_alpha 90.00
_cell_angle_beta 97.558(2)
_cell_angle_gamma 90.00
_cell_formula_units_Z 4
_cell_length_a 5.9701(10)
_cell_length_b 30.159(3)
_cell_length_c 12.8348(18)
_cell_measurement_reflns_used 1760
_cell_measurement_temperature 298(2)
_cell_measurement_theta_max 24.935
_cell_measurement_theta_min 2.702
_cell_volume 2290.9(6)
_computing_cell_refinement 'SAINT (Siemens, 1996)'
_computing_data_collection 'SMART (Siemens, 1996)'
_computing_data_reduction 'SAINT (Siemens, 1996)'
_computing_molecular_graphics 'SHELXTL (Sheldrick, 2008)'
_computing_publication_material 'SHELXTL (Sheldrick, 2008)'
_computing_structure_refinement 'SHELXL97 (Sheldrick, 2008)'
_computing_structure_solution 'SHELXS97 (Sheldrick, 2008)'
_diffrn_ambient_temperature 298(2)
_diffrn_measured_fraction_theta_full 0.998
_diffrn_measured_fraction_theta_max 0.998
_diffrn_measurement_device_type 'Siemens SMART CCD'
_diffrn_measurement_method '\f and \w'
_diffrn_radiation_monochromator graphite
_diffrn_radiation_source 'fine-focus sealed tube'
_diffrn_radiation_type MoK\a
_diffrn_radiation_wavelength 0.71073
_diffrn_reflns_av_R_equivalents 0.0676
_diffrn_reflns_av_sigmaI/netI 0.0639
_diffrn_reflns_limit_h_max 6
_diffrn_reflns_limit_h_min -7
_diffrn_reflns_limit_k_max 35
_diffrn_reflns_limit_k_min -30
_diffrn_reflns_limit_l_max 15
_diffrn_reflns_limit_l_min -15
_diffrn_reflns_number 5997
_diffrn_reflns_theta_full 25.00
_diffrn_reflns_theta_max 25.00
_diffrn_reflns_theta_min 1.35
_exptl_absorpt_coefficient_mu 0.077
_exptl_absorpt_correction_T_max 0.9916
_exptl_absorpt_correction_T_min 0.9871
_exptl_absorpt_correction_type multi-scan
_exptl_absorpt_process_details '(SADABS; Sheldrick, 1996)'
_exptl_crystal_colour pink
_exptl_crystal_density_diffrn 1.185
_exptl_crystal_density_method 'not measured'
_exptl_crystal_description lamellate
_exptl_crystal_F_000 880
_exptl_crystal_size_max 0.17
_exptl_crystal_size_mid 0.15
_exptl_crystal_size_min 0.11
_refine_diff_density_max 0.140
_refine_diff_density_min -0.186
_refine_ls_extinction_method none
_refine_ls_goodness_of_fit_ref 0.962
_refine_ls_hydrogen_treatment constr
_refine_ls_matrix_type full
_refine_ls_number_parameters 271
_refine_ls_number_reflns 2016
_refine_ls_number_restraints 2
_refine_ls_restrained_S_all 0.962
_refine_ls_R_factor_all 0.0694
_refine_ls_R_factor_gt 0.0430
_refine_ls_shift/su_max 0.000
_refine_ls_shift/su_mean 0.000
_refine_ls_structure_factor_coef Fsqd
_refine_ls_weighting_details 'calc w=1/[\s^2^(Fo^2^)+(0.0507P)^2^] where P=(Fo^2^+2Fc^2^)/3'
_refine_ls_weighting_scheme calc
_refine_ls_wR_factor_gt 0.0915
_refine_ls_wR_factor_ref 0.1026
_reflns_number_gt 1387
_reflns_number_total 2016
_reflns_threshold_expression I>2\s(I)
_cod_data_source_file lh2937.cif
_cod_data_source_block I
_cod_depositor_comments
;
The following automatic conversions were performed:
'_symmetry_cell_setting' value 'Monoclinic' changed to 'monoclinic'
according to '/home/saulius/struct/CIF-dictionaries/cif_core.dic'
dictionary named 'cif_core.dic' version 2.4.1 from 2010-06-29.

Automatic conversion script
Id: cif_fix_enum 1527 2010-12-29 10:47:43Z saulius 

The following automatic conversions were performed:

'_symmetry_cell_setting' value 'Monoclinic' changed to 'monoclinic'
according to /home/saulius/struct/CIF-dictionaries/cif_core.dic
dictionary named 'cif_core.dic' version 2.4.1 from 2010-06-29.

Automatic conversion script
Id: cif_fix_values 1715 2011-07-08 13:25:40Z adriana 
;
_cod_original_sg_symbol_H-M 'C c'
_cod_database_code 2224347
_cod_database_fobs_code 2224347

loop_
_symmetry_equiv_pos_as_xyz
'x, y, z'
'x, -y, z+1/2'
'x+1/2, y+1/2, z'
'x+1/2, -y+1/2, z+1/2'

loop_
_atom_site_type_symbol
_atom_site_label
_atom_site_fract_x
_atom_site_fract_y
_atom_site_fract_z
_atom_site_U_iso_or_equiv
_atom_site_adp_type
_atom_site_calc_flag
_atom_site_refinement_flags
_atom_site_occupancy
_atom_site_disorder_assembly
_atom_site_disorder_group
N N1 0.6528(5) 0.39796(9) 0.5395(2) 0.0440(7) Uani d . 1 . .
N N2 0.6327(5) 0.34403(9) 0.7270(2) 0.0450(7) Uani d . 1 . .
N N3 0.6917(7) 0.47133(10) 0.2563(2) 0.0619(9) Uani d . 1 . .
N N4 0.5753(7) 0.26995(10) 1.0120(2) 0.0604(9) Uani d . 1 . .
O O1 1.0094(5) 0.38009(9) -0.1521(2) 0.0684(8) Uani d . 1 . .
H H1 0.8981 0.3653 -0.1744 0.103 Uiso calc R 1 . .
O O2 0.2701(4) 0.37289(8) 1.40788(19) 0.0592(7) Uani d . 1 . .
H H2 0.3880 0.3735 1.4486 0.089 Uiso calc R 1 . .
C C1 0.5611(7) 0.41527(12) 0.6330(3) 0.0509(10) Uani d . 1 . .
H H1A 0.4439 0.4369 0.6113 0.061 Uiso calc R 1 . .
H H1B 0.6804 0.4300 0.6789 0.061 Uiso calc R 1 . .
C C2 0.4643(7) 0.37801(12) 0.6919(3) 0.0524(10) Uani d . 1 . .
H H2A 0.4043 0.3901 0.7526 0.063 Uiso calc R 1 . .
H H2B 0.3403 0.3644 0.6467 0.063 Uiso calc R 1 . .
C C3 0.7284(7) 0.32708(12) 0.6338(3) 0.0510(10) Uani d . 1 . .
H H3A 0.6111 0.3122 0.5871 0.061 Uiso calc R 1 . .
H H3B 0.8464 0.3057 0.6560 0.061 Uiso calc R 1 . .
C C4 0.8247(6) 0.36472(12) 0.5762(3) 0.0504(10) Uani d . 1 . .
H H4A 0.9453 0.3788 0.6226 0.060 Uiso calc R 1 . .
H H4B 0.8890 0.3530 0.5163 0.060 Uiso calc R 1 . .
C C5 0.7518(7) 0.43362(13) 0.4807(3) 0.0552(10) Uani d . 1 . .
H H5A 0.8202 0.4203 0.4237 0.066 Uiso calc R 1 . .
H H5B 0.8712 0.4479 0.5273 0.066 Uiso calc R 1 . .
C C6 0.5862(8) 0.46839(13) 0.4356(3) 0.0628(11) Uani d . 1 . .
H H6A 0.5490 0.4873 0.4920 0.075 Uiso calc R 1 . .
H H6B 0.4481 0.4540 0.4044 0.075 Uiso calc R 1 . .
C C7 0.6779(9) 0.49699(13) 0.3524(3) 0.0680(12) Uani d . 1 . .
H H7A 0.5796 0.5224 0.3361 0.082 Uiso calc R 1 . .
H H7B 0.8268 0.5079 0.3798 0.082 Uiso calc R 1 . .
C C8 0.8797(8) 0.46994(12) 0.2204(3) 0.0555(11) Uani d . 1 . .
H H8 1.0022 0.4850 0.2563 0.067 Uiso calc R 1 . .
C C9 0.9117(7) 0.44553(11) 0.1246(3) 0.0479(9) Uani d . 1 . .
C C10 1.1116(7) 0.44905(13) 0.0817(3) 0.0608(10) Uani d . 1 . .
H H10 1.2280 0.4664 0.1153 0.073 Uiso calc R 1 . .
C C11 1.1427(7) 0.42709(14) -0.0112(3) 0.0584(10) Uani d . 1 . .
H H11 1.2774 0.4304 -0.0395 0.070 Uiso calc R 1 . .
C C12 0.9734(6) 0.40044(12) -0.0611(3) 0.0471(9) Uani d . 1 . .
C C13 0.7736(6) 0.39566(12) -0.0171(3) 0.0501(10) Uani d . 1 . .
H H13 0.6592 0.3775 -0.0497 0.060 Uiso calc R 1 . .
C C14 0.7435(6) 0.41775(12) 0.0751(3) 0.0472(9) Uani d . 1 . .
H H14 0.6100 0.4140 0.1041 0.057 Uiso calc R 1 . .
C C15 0.5266(7) 0.30844(12) 0.7830(3) 0.0566(10) Uani d . 1 . .
H H15A 0.4159 0.2933 0.7332 0.068 Uiso calc R 1 . .
H H15B 0.4465 0.3219 0.8360 0.068 Uiso calc R 1 . .
C C16 0.6907(8) 0.27448(12) 0.8355(3) 0.0591(11) Uani d . 1 . .
H H16A 0.8220 0.2896 0.8713 0.071 Uiso calc R 1 . .
H H16B 0.7411 0.2555 0.7821 0.071 Uiso calc R 1 . .
C C17 0.5864(9) 0.24597(14) 0.9141(3) 0.0703(13) Uani d . 1 . .
H H17A 0.4353 0.2372 0.8841 0.084 Uiso calc R 1 . .
H H17B 0.6759 0.2193 0.9286 0.084 Uiso calc R 1 . .
C C18 0.3869(7) 0.28242(12) 1.0347(3) 0.0530(10) Uani d . 1 . .
H H18 0.2584 0.2760 0.9879 0.064 Uiso calc R 1 . .
C C19 0.3598(7) 0.30661(11) 1.1315(3) 0.0446(9) Uani d . 1 . .
C C20 0.5407(7) 0.31283(13) 1.2093(3) 0.0563(11) Uani d . 1 . .
H H20 0.6820 0.3019 1.1994 0.068 Uiso calc R 1 . .
C C21 0.5156(7) 0.33506(13) 1.3016(3) 0.0566(10) Uani d . 1 . .
H H21 0.6392 0.3387 1.3530 0.068 Uiso calc R 1 . .
C C22 0.3063(6) 0.35184(11) 1.3173(3) 0.0462(9) Uani d . 1 . .
C C23 0.1256(7) 0.34603(12) 1.2404(3) 0.0517(9) Uani d . 1 . .
H H23 -0.0150 0.3574 1.2501 0.062 Uiso calc R 1 . .
C C24 0.1506(7) 0.32352(12) 1.1488(3) 0.0545(10) Uani d . 1 . .
H H24 0.0260 0.3196 1.0980 0.065 Uiso calc R 1 . .

loop_
_atom_site_aniso_label
_atom_site_aniso_U_11
_atom_site_aniso_U_22
_atom_site_aniso_U_33
_atom_site_aniso_U_12
_atom_site_aniso_U_13
_atom_site_aniso_U_23
N1 0.0460(18) 0.0507(17) 0.0371(16) 0.0038(15) 0.0126(15) -0.0067(14)
N2 0.0486(18) 0.0493(17) 0.0378(16) 0.0054(15) 0.0086(14) -0.0041(14)
N3 0.086(3) 0.053(2) 0.047(2) -0.0058(19) 0.0136(19) -0.0030(17)
N4 0.084(3) 0.0542(19) 0.045(2) 0.0001(19) 0.0140(19) -0.0078(16)
O1 0.0580(18) 0.092(2) 0.0577(17) -0.0007(15) 0.0161(15) -0.0221(16)
O2 0.0517(17) 0.0707(18) 0.0567(17) 0.0012(14) 0.0131(14) -0.0143(14)
C1 0.060(2) 0.054(2) 0.041(2) 0.0106(19) 0.0137(19) -0.0060(18)
C2 0.049(2) 0.067(2) 0.043(2) 0.012(2) 0.0145(19) -0.0047(19)
C3 0.057(2) 0.054(2) 0.043(2) 0.0123(19) 0.0086(19) -0.0054(18)
C4 0.045(2) 0.065(3) 0.042(2) 0.0102(18) 0.0110(18) -0.0056(19)
C5 0.063(3) 0.058(2) 0.046(2) -0.007(2) 0.014(2) -0.0035(19)
C6 0.083(3) 0.052(2) 0.056(3) 0.003(2) 0.019(2) -0.002(2)
C7 0.105(4) 0.049(2) 0.052(2) -0.004(2) 0.019(2) -0.008(2)
C8 0.070(3) 0.049(2) 0.047(2) -0.005(2) 0.004(2) -0.0016(18)
C9 0.055(2) 0.043(2) 0.044(2) 0.0047(18) 0.0010(19) 0.0022(17)
C10 0.054(3) 0.069(3) 0.057(2) -0.009(2) -0.001(2) -0.007(2)
C11 0.046(2) 0.073(3) 0.056(2) 0.001(2) 0.008(2) -0.003(2)
C12 0.047(2) 0.051(2) 0.042(2) 0.0076(18) 0.0023(19) 0.0014(19)
C13 0.052(2) 0.049(2) 0.049(2) -0.0023(18) 0.003(2) -0.0043(18)
C14 0.049(2) 0.049(2) 0.045(2) 0.0014(18) 0.0081(18) 0.0016(18)
C15 0.059(2) 0.064(2) 0.048(2) -0.008(2) 0.0096(19) -0.005(2)
C16 0.083(3) 0.050(2) 0.045(2) 0.012(2) 0.012(2) -0.0052(19)
C17 0.113(4) 0.052(2) 0.048(2) 0.001(3) 0.018(3) -0.005(2)
C18 0.066(3) 0.049(2) 0.042(2) -0.011(2) 0.001(2) 0.0043(18)
C19 0.055(2) 0.045(2) 0.0339(19) -0.0059(18) 0.0061(17) 0.0028(16)
C20 0.052(2) 0.068(3) 0.051(2) 0.000(2) 0.014(2) -0.010(2)
C21 0.047(2) 0.077(3) 0.046(2) -0.006(2) 0.005(2) -0.016(2)
C22 0.050(2) 0.046(2) 0.044(2) -0.0031(19) 0.010(2) -0.0013(18)
C23 0.047(2) 0.055(2) 0.053(2) 0.0088(19) 0.006(2) 0.0049(19)
C24 0.054(2) 0.058(2) 0.047(2) 0.001(2) -0.0086(19) 0.0080(19)

loop_
_atom_type_symbol
_atom_type_description
_atom_type_scat_dispersion_real
_atom_type_scat_dispersion_imag
_atom_type_scat_source
C C 0.0033 0.0000 'International Tables Vol C Tables 4.2.6.8 and 6.1.1.4'
H H 0.0000 0.0000 'International Tables Vol C Tables 4.2.6.8 and 6.1.1.4'
N N 0.0061 0.0000 'International Tables Vol C Tables 4.2.6.8 and 6.1.1.4'
O O 0.0106 0.0000 'International Tables Vol C Tables 4.2.6.8 and 6.1.1.4'

loop_
_geom_angle_atom_site_label_1
_geom_angle_atom_site_label_2
_geom_angle_atom_site_label_3
_geom_angle_site_symmetry_1
_geom_angle_site_symmetry_3
_geom_angle
_geom_angle_publ_flag
C4 N1 C1 . . 107.4(3) ?
C4 N1 C5 . . 110.5(3) ?
C1 N1 C5 . . 111.9(3) ?
C2 N2 C15 . . 109.7(3) ?
C2 N2 C3 . . 108.3(3) ?
C15 N2 C3 . . 112.1(3) ?
C8 N3 C7 . . 118.2(4) ?
C18 N4 C17 . . 119.5(4) ?
C12 O1 H1 . . 109.5 ?
C22 O2 H2 . . 109.5 ?
N1 C1 C2 . . 110.5(3) ?
N1 C1 H1A . . 109.5 ?
C2 C1 H1A . . 109.5 ?
N1 C1 H1B . . 109.5 ?
C2 C1 H1B . . 109.5 ?
H1A C1 H1B . . 108.1 ?
N2 C2 C1 . . 112.5(3) ?
N2 C2 H2A . . 109.1 ?
C1 C2 H2A . . 109.1 ?
N2 C2 H2B . . 109.1 ?
C1 C2 H2B . . 109.1 ?
H2A C2 H2B . . 107.8 ?
N2 C3 C4 . . 110.4(3) ?
N2 C3 H3A . . 109.6 ?
C4 C3 H3A . . 109.6 ?
N2 C3 H3B . . 109.6 ?
C4 C3 H3B . . 109.6 ?
H3A C3 H3B . . 108.1 ?
N1 C4 C3 . . 112.1(3) ?
N1 C4 H4A . . 109.2 ?
C3 C4 H4A . . 109.2 ?
N1 C4 H4B . . 109.2 ?
C3 C4 H4B . . 109.2 ?
H4A C4 H4B . . 107.9 ?
N1 C5 C6 . . 114.6(3) ?
N1 C5 H5A . . 108.6 ?
C6 C5 H5A . . 108.6 ?
N1 C5 H5B . . 108.6 ?
C6 C5 H5B . . 108.6 ?
H5A C5 H5B . . 107.6 ?
C5 C6 C7 . . 112.6(4) ?
C5 C6 H6A . . 109.1 ?
C7 C6 H6A . . 109.1 ?
C5 C6 H6B . . 109.1 ?
C7 C6 H6B . . 109.1 ?
H6A C6 H6B . . 107.8 ?
N3 C7 C6 . . 110.8(3) ?
N3 C7 H7A . . 109.5 ?
C6 C7 H7A . . 109.5 ?
N3 C7 H7B . . 109.5 ?
C6 C7 H7B . . 109.5 ?
H7A C7 H7B . . 108.1 ?
N3 C8 C9 . . 122.7(4) ?
N3 C8 H8 . . 118.6 ?
C9 C8 H8 . . 118.6 ?
C10 C9 C14 . . 118.1(3) ?
C10 C9 C8 . . 120.7(4) ?
C14 C9 C8 . . 121.2(4) ?
C9 C10 C11 . . 121.5(4) ?
C9 C10 H10 . . 119.3 ?
C11 C10 H10 . . 119.3 ?
C12 C11 C10 . . 120.0(4) ?
C12 C11 H11 . . 120.0 ?
C10 C11 H11 . . 120.0 ?
O1 C12 C11 . . 118.1(3) ?
O1 C12 C13 . . 122.8(3) ?
C11 C12 C13 . . 119.1(3) ?
C14 C13 C12 . . 120.6(3) ?
C14 C13 H13 . . 119.7 ?
C12 C13 H13 . . 119.7 ?
C13 C14 C9 . . 120.7(3) ?
C13 C14 H14 . . 119.7 ?
C9 C14 H14 . . 119.7 ?
N2 C15 C16 . . 114.4(3) ?
N2 C15 H15A . . 108.7 ?
C16 C15 H15A . . 108.7 ?
N2 C15 H15B . . 108.7 ?
C16 C15 H15B . . 108.7 ?
H15A C15 H15B . . 107.6 ?
C15 C16 C17 . . 112.4(4) ?
C15 C16 H16A . . 109.1 ?
C17 C16 H16A . . 109.1 ?
C15 C16 H16B . . 109.1 ?
C17 C16 H16B . . 109.1 ?
H16A C16 H16B . . 107.9 ?
N4 C17 C16 . . 111.1(3) ?
N4 C17 H17A . . 109.4 ?
C16 C17 H17A . . 109.4 ?
N4 C17 H17B . . 109.4 ?
C16 C17 H17B . . 109.4 ?
H17A C17 H17B . . 108.0 ?
N4 C18 C19 . . 123.2(4) ?
N4 C18 H18 . . 118.4 ?
C19 C18 H18 . . 118.4 ?
C20 C19 C24 . . 117.8(3) ?
C20 C19 C18 . . 121.0(4) ?
C24 C19 C18 . . 121.2(4) ?
C19 C20 C21 . . 121.3(4) ?
C19 C20 H20 . . 119.3 ?
C21 C20 H20 . . 119.3 ?
C20 C21 C22 . . 120.1(4) ?
C20 C21 H21 . . 120.0 ?
C22 C21 H21 . . 120.0 ?
O2 C22 C23 . . 118.2(3) ?
O2 C22 C21 . . 122.6(3) ?
C23 C22 C21 . . 119.1(3) ?
C22 C23 C24 . . 120.7(3) ?
C22 C23 H23 . . 119.6 ?
C24 C23 H23 . . 119.6 ?
C23 C24 C19 . . 120.9(4) ?
C23 C24 H24 . . 119.5 ?
C19 C24 H24 . . 119.5 ?

loop_
_geom_bond_atom_site_label_1
_geom_bond_atom_site_label_2
_geom_bond_site_symmetry_2
_geom_bond_distance
_geom_bond_publ_flag
N1 C4 . 1.467(5) ?
N1 C1 . 1.478(4) ?
N1 C5 . 1.481(4) ?
N2 C2 . 1.465(5) ?
N2 C15 . 1.479(4) ?
N2 C3 . 1.483(4) ?
N3 C8 . 1.269(5) ?
N3 C7 . 1.467(5) ?
N4 C18 . 1.256(5) ?
N4 C17 . 1.458(5) ?
O1 C12 . 1.361(4) ?
O1 H1 . 0.8200 ?
O2 C22 . 1.367(4) ?
O2 H2 . 0.8200 ?
C1 C2 . 1.511(5) ?
C1 H1A . 0.9700 ?
C1 H1B . 0.9700 ?
C2 H2A . 0.9700 ?
C2 H2B . 0.9700 ?
C3 C4 . 1.509(5) ?
C3 H3A . 0.9700 ?
C3 H3B . 0.9700 ?
C4 H4A . 0.9700 ?
C4 H4B . 0.9700 ?
C5 C6 . 1.504(6) ?
C5 H5A . 0.9700 ?
C5 H5B . 0.9700 ?
C6 C7 . 1.529(6) ?
C6 H6A . 0.9700 ?
C6 H6B . 0.9700 ?
C7 H7A . 0.9700 ?
C7 H7B . 0.9700 ?
C8 C9 . 1.466(5) ?
C8 H8 . 0.9300 ?
C9 C10 . 1.383(5) ?
C9 C14 . 1.395(5) ?
C10 C11 . 1.398(5) ?
C10 H10 . 0.9300 ?
C11 C12 . 1.381(6) ?
C11 H11 . 0.9300 ?
C12 C13 . 1.392(5) ?
C13 C14 . 1.390(5) ?
C13 H13 . 0.9300 ?
C14 H14 . 0.9300 ?
C15 C16 . 1.513(6) ?
C15 H15A . 0.9700 ?
C15 H15B . 0.9700 ?
C16 C17 . 1.520(5) ?
C16 H16A . 0.9700 ?
C16 H16B . 0.9700 ?
C17 H17A . 0.9700 ?
C17 H17B . 0.9700 ?
C18 C19 . 1.468(5) ?
C18 H18 . 0.9300 ?
C19 C20 . 1.384(5) ?
C19 C24 . 1.394(5) ?
C20 C21 . 1.386(5) ?
C20 H20 . 0.9300 ?
C21 C22 . 1.387(5) ?
C21 H21 . 0.9300 ?
C22 C23 . 1.374(5) ?
C23 C24 . 1.382(5) ?
C23 H23 . 0.9300 ?
C24 H24 . 0.9300 ?

loop_
_geom_hbond_atom_site_label_D
_geom_hbond_atom_site_label_H
_geom_hbond_atom_site_label_A
_geom_hbond_site_symmetry_A
_geom_hbond_distance_DH
_geom_hbond_distance_HA
_geom_hbond_distance_DA
_geom_hbond_angle_DHA
O2 H2 N1 1_556 0.82 1.98 2.762(4) 159.3
O1 H1 N2 1_554 0.82 2.00 2.780(4) 159.1

loop_
_geom_torsion_atom_site_label_1
_geom_torsion_atom_site_label_2
_geom_torsion_atom_site_label_3
_geom_torsion_atom_site_label_4
_geom_torsion_site_symmetry_1
_geom_torsion_site_symmetry_2
_geom_torsion_site_symmetry_3
_geom_torsion_site_symmetry_4
_geom_torsion
_geom_torsion_publ_flag
C4 N1 C1 C2 . . . . -57.8(4) ?
C5 N1 C1 C2 . . . . -179.3(3) ?
C15 N2 C2 C1 . . . . -179.4(3) ?
C3 N2 C2 C1 . . . . -56.8(4) ?
N1 C1 C2 N2 . . . . 59.2(4) ?
C2 N2 C3 C4 . . . . 56.1(4) ?
C15 N2 C3 C4 . . . . 177.3(3) ?
C1 N1 C4 C3 . . . . 59.4(4) ?
C5 N1 C4 C3 . . . . -178.3(3) ?
N2 C3 C4 N1 . . . . -60.0(4) ?
C4 N1 C5 C6 . . . . 177.5(3) ?
C1 N1 C5 C6 . . . . -62.9(4) ?
N1 C5 C6 C7 . . . . -164.6(3) ?
C8 N3 C7 C6 . . . . -125.9(4) ?
C5 C6 C7 N3 . . . . 70.6(5) ?
C7 N3 C8 C9 . . . . -179.6(3) ?
N3 C8 C9 C10 . . . . 172.5(4) ?
N3 C8 C9 C14 . . . . -8.3(5) ?
C14 C9 C10 C11 . . . . 2.7(6) ?
C8 C9 C10 C11 . . . . -178.1(3) ?
C9 C10 C11 C12 . . . . -1.3(6) ?
C10 C11 C12 O1 . . . . 179.2(3) ?
C10 C11 C12 C13 . . . . -0.4(6) ?
O1 C12 C13 C14 . . . . -178.9(3) ?
C11 C12 C13 C14 . . . . 0.7(6) ?
C12 C13 C14 C9 . . . . 0.8(5) ?
C10 C9 C14 C13 . . . . -2.5(5) ?
C8 C9 C14 C13 . . . . 178.4(3) ?
C2 N2 C15 C16 . . . . -172.3(3) ?
C3 N2 C15 C16 . . . . 67.3(4) ?
N2 C15 C16 C17 . . . . 165.2(3) ?
C18 N4 C17 C16 . . . . 109.1(5) ?
C15 C16 C17 N4 . . . . -77.3(5) ?
C17 N4 C18 C19 . . . . 179.8(3) ?
N4 C18 C19 C20 . . . . -7.1(5) ?
N4 C18 C19 C24 . . . . 173.7(3) ?
C24 C19 C20 C21 . . . . 0.1(5) ?
C18 C19 C20 C21 . . . . -179.0(3) ?
C19 C20 C21 C22 . . . . -0.4(6) ?
C20 C21 C22 O2 . . . . 178.0(3) ?
C20 C21 C22 C23 . . . . 0.1(5) ?
O2 C22 C23 C24 . . . . -177.6(3) ?
C21 C22 C23 C24 . . . . 0.4(5) ?
C22 C23 C24 C19 . . . . -0.7(5) ?
C20 C19 C24 C23 . . . . 0.4(5) ?
C18 C19 C24 C23 . . . . 179.6(3) ?

loop_
_cod_related_entry_id
_cod_related_entry_database
_cod_related_entry_code
1 ChemSpider 24743751
